data_8106843
loop_
_publ_author_name
'Li-Hua, Xu'
'Zhong-Hai, Ni'

_publ_section_title
;
 Crystal structure of 1,3,6,8-tetrakis(p-tolylthio)pyrene, C44H34S4
;
_journal_issue 1
_journal_name_full 'Zeitschrift f\"ur Kristallographie - New Crystal Structures'
_journal_page_first 255
_journal_page_last 257
_journal_paper_doi 10.1515/ncrs-2015-0113
_journal_volume 231
_journal_year 2016
_chemical_formula_moiety 'C44 H34 S4'
_chemical_formula_sum 'C44 H34 S4'
_chemical_formula_weight 690.95
_space_group_IT_number 2
_space_group_name_Hall '-P 1'
_space_group_name_H-M_alt 'P -1'
_symmetry_cell_setting triclinic
_symmetry_space_group_name_Hall '-P 1'
_symmetry_space_group_name_H-M 'P -1'
_atom_sites_solution_hydrogens geom
_atom_sites_solution_primary direct
_atom_sites_solution_secondary difmap
_cell_angle_alpha 69.149(7)
_cell_angle_beta 67.313(6)
_cell_angle_gamma 61.805(6)
_cell_formula_units_Z 1
_cell_length_a 9.638(5)
_cell_length_b 9.851(5)
_cell_length_c 11.615(6)
_cell_measurement_reflns_used 1238
_cell_measurement_temperature 296(2)
_cell_measurement_theta_max 26.47
_cell_measurement_theta_min 2.48
_cell_volume 876.0(8)
_computing_cell_refinement 'SAINT-Plus (Bruker, 2001)'
_computing_data_collection 'APEX2 (Bruker, 2004)'
_computing_data_reduction SAINT-Plus
_computing_molecular_graphics 'XP (Sheldrick, 1998)'
_computing_publication_material XP
_computing_structure_refinement 'SHELXL-97 (Sheldrick, 2008)'
_computing_structure_solution 'SHELXS-97 (Sheldrick, 2008)'
_diffrn_ambient_temperature 296(2)
_diffrn_measured_fraction_theta_full 0.988
_diffrn_measured_fraction_theta_max 0.988
_diffrn_measurement_device_type 'Bruker APEX II CCD area-detector'
_diffrn_measurement_method '\f and \w scans'
_diffrn_radiation_monochromator graphite
_diffrn_radiation_source 'fine-focus sealed tube'
_diffrn_radiation_type MoK\a
_diffrn_radiation_wavelength 0.71073
_diffrn_reflns_av_R_equivalents 0.0216
_diffrn_reflns_av_sigmaI/netI 0.0384
_diffrn_reflns_limit_h_max 11
_diffrn_reflns_limit_h_min -11
_diffrn_reflns_limit_k_max 11
_diffrn_reflns_limit_k_min -11
_diffrn_reflns_limit_l_max 12
_diffrn_reflns_limit_l_min -13
_diffrn_reflns_number 5015
_diffrn_reflns_theta_full 25.00
_diffrn_reflns_theta_max 25.00
_diffrn_reflns_theta_min 1.95
_diffrn_standards_decay_% 0
_diffrn_standards_interval_count 0
_diffrn_standards_interval_time 0
_diffrn_standards_number 0
_exptl_absorpt_coefficient_mu 0.303
_exptl_absorpt_correction_T_max 0.9884
_exptl_absorpt_correction_T_min 0.9813
_exptl_absorpt_correction_type multi-scan
_exptl_absorpt_process_details '(SADABS; Sheldrick, 2003)'
_exptl_crystal_colour Yellow
_exptl_crystal_density_diffrn 1.310
_exptl_crystal_density_method 'not measured'
_exptl_crystal_description Block
_exptl_crystal_F_000 362
_exptl_crystal_size_max 0.08
_exptl_crystal_size_mid 0.08
_exptl_crystal_size_min 0.06
_refine_diff_density_max 0.599
_refine_diff_density_min -0.488
_refine_diff_density_rms 0.048
_refine_ls_extinction_method none
_refine_ls_goodness_of_fit_ref 1.021
_refine_ls_hydrogen_treatment noref
_refine_ls_matrix_type full
_refine_ls_number_parameters 219
_refine_ls_number_reflns 3047
_refine_ls_number_restraints 12
_refine_ls_restrained_S_all 1.140
_refine_ls_R_factor_all 0.0806
_refine_ls_R_factor_gt 0.0529
_refine_ls_shift/su_max 0.000
_refine_ls_shift/su_mean 0.000
_refine_ls_structure_factor_coef Fsqd
_refine_ls_weighting_details 'calc w=1/[\s^2^(Fo^2^)+(0.0719P)^2^+0.2967P] where P=(Fo^2^+2Fc^2^)/3'
_refine_ls_weighting_scheme calc
_refine_ls_wR_factor_gt 0.1332
_refine_ls_wR_factor_ref 0.1467
_reflns_number_gt 2084
_reflns_number_total 3047
_reflns_threshold_expression >2sigma(I)
_cod_data_source_file suppl_ncrs-2015-0113_Suppl.cif
_cod_data_source_block 2
_cod_original_sg_symbol_H-M P-1
_cod_database_code 8106843

loop_
_symmetry_equiv_pos_as_xyz
'x, y, z'
'-x, -y, -z'

loop_
_atom_site_label
_atom_site_type_symbol
_atom_site_fract_x
_atom_site_fract_y
_atom_site_fract_z
_atom_site_U_iso_or_equiv
_atom_site_adp_type
_atom_site_occupancy
_atom_site_symmetry_multiplicity
_atom_site_calc_flag
_atom_site_refinement_flags
_atom_site_disorder_assembly
_atom_site_disorder_group
S1 S 1.05242(10) 0.21665(13) 0.43861(8) 0.0671(4) Uani 1 1 d . . .
S2 S 0.59591(11) 0.37964(17) 0.88883(9) 0.0916(5) Uani 1 1 d U . .
C1 C 0.8501(3) 0.3067(4) 0.5292(3) 0.0439(7) Uani 1 1 d . . .
C2 C 0.8116(3) 0.3055(4) 0.6575(3) 0.0514(8) Uani 1 1 d . . .
H2 H 0.8939 0.2529 0.6994 0.062 Uiso 1 1 calc R . .
C3 C 0.6530(4) 0.3812(4) 0.7242(3) 0.0511(8) Uani 1 1 d . . .
C4 C 0.5255(3) 0.4621(3) 0.6627(3) 0.0393(7) Uani 1 1 d . . .
C5 C 0.5637(3) 0.4599(3) 0.5325(3) 0.0358(6) Uani 1 1 d . . .
C6 C 0.7267(3) 0.3822(3) 0.4648(3) 0.0372(7) Uani 1 1 d . . .
C7 C 0.7588(3) 0.3837(4) 0.3339(3) 0.0449(7) Uani 1 1 d . . .
H7 H 0.8654 0.3328 0.2890 0.054 Uiso 1 1 calc R . .
C8 C 0.3600(3) 0.5436(4) 0.7265(3) 0.0457(7) Uani 1 1 d . . .
H8 H 0.3340 0.5465 0.8117 0.055 Uiso 1 1 calc R . .
C9 C 1.1771(3) 0.1553(4) 0.5408(3) 0.0476(8) Uani 1 1 d . . .
C10 C 1.2088(4) 0.2607(4) 0.5685(4) 0.0674(10) Uani 1 1 d . . .
H10 H 1.1572 0.3683 0.5384 0.081 Uiso 1 1 calc R . .
C11 C 1.3161(4) 0.2081(5) 0.6402(4) 0.0680(10) Uani 1 1 d . . .
H11 H 1.3337 0.2812 0.6602 0.082 Uiso 1 1 calc R . .
C12 C 1.3984(4) 0.0498(5) 0.6832(3) 0.0570(9) Uani 1 1 d . . .
C13 C 1.3673(4) -0.0536(4) 0.6539(3) 0.0618(9) Uani 1 1 d . . .
H13 H 1.4217 -0.1613 0.6816 0.074 Uiso 1 1 calc R . .
C14 C 1.2570(4) -0.0026(4) 0.5838(3) 0.0548(8) Uani 1 1 d . . .
H14 H 1.2371 -0.0756 0.5660 0.066 Uiso 1 1 calc R . .
C15 C 1.5198(5) -0.0049(6) 0.7581(4) 0.0877(14) Uani 1 1 d . . .
H15A H 1.5665 -0.1180 0.7795 0.132 Uiso 1 1 calc R . .
H15B H 1.4655 0.0350 0.8351 0.132 Uiso 1 1 calc R . .
H15C H 1.6047 0.0336 0.7075 0.132 Uiso 1 1 calc R . .
C16 C 0.7782(4) 0.3247(5) 0.9267(3) 0.0576(9) Uani 1 1 d . . .
C17 C 0.8164(4) 0.1989(5) 1.0250(3) 0.0667(10) Uani 1 1 d . . .
H17 H 0.7523 0.1395 1.0641 0.080 Uiso 1 1 calc R . .
C18 C 0.9495(5) 0.1590(5) 1.0668(4) 0.0776(12) Uani 1 1 d . . .
H18 H 0.9723 0.0741 1.1350 0.093 Uiso 1 1 calc R . .
C19 C 1.0477(5) 0.2402(6) 1.0112(4) 0.0806(14) Uani 1 1 d . . .
C20 C 1.0077(6) 0.3655(7) 0.9137(4) 0.1003(16) Uani 1 1 d . . .
H20 H 1.0731 0.4234 0.8741 0.120 Uiso 1 1 calc R . .
C21 C 0.8743(6) 0.4100(6) 0.8711(4) 0.0868(13) Uani 1 1 d . . .
H21 H 0.8497 0.4975 0.8050 0.104 Uiso 1 1 calc R . .
C22 C 1.1951(5) 0.1902(7) 1.0575(5) 0.1241(19) Uani 1 1 d U . .
H22A H 1.1619 0.1834 1.1480 0.186 Uiso 1 1 calc R . .
H22B H 1.2441 0.2664 1.0147 0.186 Uiso 1 1 calc R . .
H22C H 1.2729 0.0891 1.0391 0.186 Uiso 1 1 calc R . .

loop_
_atom_site_aniso_label
_atom_site_aniso_U_11
_atom_site_aniso_U_22
_atom_site_aniso_U_33
_atom_site_aniso_U_23
_atom_site_aniso_U_13
_atom_site_aniso_U_12
S1 0.0333(4) 0.1027(8) 0.0517(6) -0.0329(5) -0.0130(4) -0.0029(4)
S2 0.0455(5) 0.1743(12) 0.0458(6) -0.0467(6) -0.0153(4) -0.0165(6)
C1 0.0333(15) 0.0526(19) 0.0446(17) -0.0169(14) -0.0107(13) -0.0109(13)
C2 0.0388(16) 0.069(2) 0.0438(18) -0.0147(15) -0.0180(14) -0.0114(15)
C3 0.0424(17) 0.071(2) 0.0427(18) -0.0194(16) -0.0162(14) -0.0149(16)
C4 0.0377(15) 0.0479(18) 0.0353(15) -0.0119(13) -0.0112(12) -0.0156(13)
C5 0.0344(14) 0.0408(16) 0.0366(15) -0.0122(12) -0.0111(12) -0.0139(12)
C6 0.0341(14) 0.0412(16) 0.0388(16) -0.0127(13) -0.0110(12) -0.0127(12)
C7 0.0359(15) 0.0556(19) 0.0405(17) -0.0197(14) -0.0085(13) -0.0101(14)
C8 0.0401(16) 0.060(2) 0.0357(16) -0.0178(14) -0.0089(13) -0.0142(14)
C9 0.0316(15) 0.059(2) 0.0487(18) -0.0148(15) -0.0098(13) -0.0133(14)
C10 0.063(2) 0.047(2) 0.092(3) -0.0065(19) -0.036(2) -0.0141(17)
C11 0.061(2) 0.070(3) 0.089(3) -0.019(2) -0.029(2) -0.029(2)
C12 0.0383(17) 0.078(3) 0.0472(19) -0.0140(17) -0.0120(15) -0.0161(17)
C13 0.059(2) 0.053(2) 0.060(2) -0.0071(17) -0.0254(18) -0.0075(17)
C14 0.0543(19) 0.052(2) 0.055(2) -0.0109(16) -0.0162(16) -0.0179(16)
C15 0.054(2) 0.134(4) 0.069(3) -0.025(3) -0.028(2) -0.021(2)
C16 0.0463(18) 0.085(3) 0.0399(18) -0.0229(17) -0.0170(15) -0.0133(18)
C17 0.070(2) 0.086(3) 0.048(2) -0.0110(19) -0.0202(18) -0.032(2)
C18 0.078(3) 0.079(3) 0.064(2) -0.018(2) -0.042(2) -0.002(2)
C19 0.049(2) 0.137(4) 0.062(3) -0.050(3) -0.0177(19) -0.018(2)
C20 0.105(4) 0.170(5) 0.067(3) -0.016(3) -0.023(3) -0.092(4)
C21 0.112(4) 0.105(3) 0.058(2) 0.010(2) -0.043(3) -0.057(3)
C22 0.074(3) 0.194(5) 0.119(4) -0.071(3) -0.045(3) -0.022(3)

loop_
_atom_type_symbol
_atom_type_description
_atom_type_scat_dispersion_real
_atom_type_scat_dispersion_imag
_atom_type_scat_source
C C 0.0033 0.0016 'International Tables Vol C Tables 4.2.6.8 and 6.1.1.4'
H H 0.0000 0.0000 'International Tables Vol C Tables 4.2.6.8 and 6.1.1.4'
S S 0.1246 0.1234 'International Tables Vol C Tables 4.2.6.8 and 6.1.1.4'

loop_
_geom_angle_atom_site_label_1
_geom_angle_atom_site_label_2
_geom_angle_atom_site_label_3
_geom_angle
_geom_angle_site_symmetry_1
_geom_angle_site_symmetry_3
C9 S1 C1 105.30(14) . .
C16 S2 C3 105.67(15) . .
C2 C1 C6 120.3(3) . .
C2 C1 S1 122.8(2) . .
C6 C1 S1 116.9(2) . .
C3 C2 C1 121.2(3) . .
C3 C2 H2 119.4 . .
C1 C2 H2 119.4 . .
C2 C3 C4 120.6(3) . .
C2 C3 S2 123.2(2) . .
C4 C3 S2 116.3(2) . .
C3 C4 C5 118.4(2) . .
C3 C4 C8 122.9(3) . .
C5 C4 C8 118.7(2) . .
C4 C5 C6 120.7(2) . .
C4 C5 C5 119.7(3) . 2_666
C6 C5 C5 119.6(3) . 2_666
C1 C6 C5 118.9(2) . .
C1 C6 C7 122.6(2) . .
C5 C6 C7 118.5(2) . .
C8 C7 C6 122.0(3) 2_666 .
C8 C7 H7 119.0 2_666 .
C6 C7 H7 119.0 . .
C7 C8 C4 121.5(3) 2_666 .
C7 C8 H8 119.3 2_666 .
C4 C8 H8 119.3 . .
C10 C9 C14 118.8(3) . .
C10 C9 S1 121.9(3) . .
C14 C9 S1 119.0(3) . .
C9 C10 C11 120.4(3) . .
C9 C10 H10 119.8 . .
C11 C10 H10 119.8 . .
C12 C11 C10 121.5(3) . .
C12 C11 H11 119.3 . .
C10 C11 H11 119.3 . .
C13 C12 C11 117.6(3) . .
C13 C12 C15 122.0(4) . .
C11 C12 C15 120.4(4) . .
C12 C13 C14 121.7(3) . .
C12 C13 H13 119.2 . .
C14 C13 H13 119.2 . .
C13 C14 C9 120.1(3) . .
C13 C14 H14 120.0 . .
C9 C14 H14 120.0 . .
C12 C15 H15A 109.5 . .
C12 C15 H15B 109.5 . .
H15A C15 H15B 109.5 . .
C12 C15 H15C 109.5 . .
H15A C15 H15C 109.5 . .
H15B C15 H15C 109.5 . .
C17 C16 C21 118.6(3) . .
C17 C16 S2 117.8(3) . .
C21 C16 S2 123.4(3) . .
C16 C17 C18 120.4(4) . .
C16 C17 H17 119.8 . .
C18 C17 H17 119.8 . .
C19 C18 C17 121.8(4) . .
C19 C18 H18 119.1 . .
C17 C18 H18 119.1 . .
C18 C19 C20 117.0(4) . .
C18 C19 C22 120.2(5) . .
C20 C19 C22 122.8(5) . .
C21 C20 C19 122.7(4) . .
C21 C20 H20 118.7 . .
C19 C20 H20 118.7 . .
C16 C21 C20 119.5(4) . .
C16 C21 H21 120.3 . .
C20 C21 H21 120.3 . .
C19 C22 H22A 109.5 . .
C19 C22 H22B 109.5 . .
H22A C22 H22B 109.5 . .
C19 C22 H22C 109.5 . .
H22A C22 H22C 109.5 . .
H22B C22 H22C 109.5 . .

loop_
_geom_bond_atom_site_label_1
_geom_bond_atom_site_label_2
_geom_bond_distance
_geom_bond_site_symmetry_2
S1 C9 1.767(3) .
S1 C1 1.773(3) .
S2 C16 1.761(3) .
S2 C3 1.771(3) .
C1 C2 1.387(4) .
C1 C6 1.408(4) .
C2 C3 1.384(4) .
C2 H2 0.9300 .
C3 C4 1.415(4) .
C4 C5 1.418(4) .
C4 C8 1.428(4) .
C5 C6 1.418(4) .
C5 C5 1.440(5) 2_666
C6 C7 1.425(4) .
C7 C8 1.343(4) 2_666
C7 H7 0.9300 .
C8 C7 1.343(4) 2_666
C8 H8 0.9300 .
C9 C10 1.374(5) .
C9 C14 1.369(4) .
C10 C11 1.373(5) .
C10 H10 0.9300 .
C11 C12 1.376(5) .
C11 H11 0.9300 .
C12 C13 1.362(5) .
C12 C15 1.508(4) .
C13 C14 1.384(4) .
C13 H13 0.9300 .
C14 H14 0.9300 .
C15 H15A 0.9600 .
C15 H15B 0.9600 .
C15 H15C 0.9600 .
C16 C17 1.365(5) .
C16 C21 1.367(5) .
C17 C18 1.380(5) .
C17 H17 0.9300 .
C18 C19 1.353(6) .
C18 H18 0.9300 .
C19 C20 1.359(6) .
C19 C22 1.513(5) .
C20 C21 1.376(5) .
C20 H20 0.9300 .
C21 H21 0.9300 .
C22 H22A 0.9600 .
C22 H22B 0.9600 .
C22 H22C 0.9600 .
